data_7044669
loop_
_publ_author_name
'Xiao, Ying-Hui'
'Deng, Zhaopeng'
'Zhu, Zhi-Biao'
'Huo, Li-Hua'
'Gao, Shan'

_publ_section_title
;
 Rare Earth Metal-Organic Complexes Constructed from Hydroxyl and Carboxyl
 Modified Arenesulfonate: Syntheses, Structure Evolutions, Ultraviolet,
 Visible and Near-Infrared Luminescence
;
_journal_name_full 'Dalton Transactions'
_journal_paper_doi 10.1039/C7DT03254D
_journal_year 2017
_chemical_formula_moiety 'C7 H9 Lu O9 S, H2 O'
_chemical_formula_sum 'C7 H11 Lu O10 S'
_chemical_formula_weight 462.19
_chemical_name_systematic
; 
 ? 
;
_space_group_IT_number 14
_symmetry_cell_setting monoclinic
_symmetry_space_group_name_Hall '-P 2yn'
_symmetry_space_group_name_H-M 'P 1 21/n 1'
_atom_sites_solution_hydrogens geom
_atom_sites_solution_primary direct
_atom_sites_solution_secondary difmap
_audit_creation_method SHELXL-97
_audit_update_record
;
2017-05-13 deposited with the CCDC.
2017-11-06 downloaded from the CCDC.
;
_cell_angle_alpha 90.00
_cell_angle_beta 91.702(3)
_cell_angle_gamma 90.00
_cell_formula_units_Z 4
_cell_length_a 10.8405(4)
_cell_length_b 9.2489(3)
_cell_length_c 12.0420(4)
_cell_measurement_reflns_used 1825
_cell_measurement_temperature 295(2)
_cell_measurement_theta_max 27.56
_cell_measurement_theta_min 3.38
_cell_volume 1206.83(7)
_computing_cell_refinement
;
CrysAlis Pro (Agilent, 2013)
;
_computing_data_collection
;
CrysAlis Pro (Agilent, 2013)
;
_computing_data_reduction
;
CrysAlis Pro (Agilent, 2013)
;
_computing_molecular_graphics '(K. Brandenburg, Diamond 3.1, 2009)'
_computing_publication_material '(K. Brandenburg, Diamond 3.1, 2009)'
_computing_structure_refinement 'SHELXL-97 (Sheldrick, 1997)'
_computing_structure_solution 'SHELXS-97 (Sheldrick, 1990)'
_diffrn_ambient_temperature 295(2)
_diffrn_detector_area_resol_mean 16.1954
_diffrn_measured_fraction_theta_full 0.992
_diffrn_measured_fraction_theta_max 0.989
_diffrn_measurement_device_type 'Xcalibur, Eos'
_diffrn_measurement_method '\w scans'
_diffrn_radiation_monochromator graphite
_diffrn_radiation_source 'Enhance (Mo) X-ray Source'
_diffrn_radiation_type MoK\a
_diffrn_radiation_wavelength 0.71073
_diffrn_reflns_av_R_equivalents 0.0281
_diffrn_reflns_av_sigmaI/netI 0.0509
_diffrn_reflns_limit_h_max 14
_diffrn_reflns_limit_h_min -12
_diffrn_reflns_limit_k_max 5
_diffrn_reflns_limit_k_min -12
_diffrn_reflns_limit_l_max 15
_diffrn_reflns_limit_l_min -7
_diffrn_reflns_number 4275
_diffrn_reflns_theta_full 26.00
_diffrn_reflns_theta_max 27.56
_diffrn_reflns_theta_min 3.38
_exptl_absorpt_coefficient_mu 8.400
_exptl_absorpt_correction_T_max 0.3467
_exptl_absorpt_correction_T_min 0.2594
_exptl_absorpt_correction_type multi-scan
_exptl_absorpt_process_details
; 
CrysAlis Pro (Agilent, 2013)
Empirical absorption correction using spherical harmonics,
 implemented in SCALE3 ABSPACK scaling algorithm. 
;
_exptl_crystal_colour colorless
_exptl_crystal_density_diffrn 2.544
_exptl_crystal_density_method 'not measured'
_exptl_crystal_description prism
_exptl_crystal_F_000 880
_exptl_crystal_size_max 0.22
_exptl_crystal_size_mid 0.16
_exptl_crystal_size_min 0.16
_refine_diff_density_max 1.556
_refine_diff_density_min -1.194
_refine_diff_density_rms 0.184
_refine_ls_extinction_method none
_refine_ls_goodness_of_fit_ref 1.022
_refine_ls_hydrogen_treatment mixed
_refine_ls_matrix_type full
_refine_ls_number_parameters 190
_refine_ls_number_reflns 2752
_refine_ls_number_restraints 9
_refine_ls_restrained_S_all 1.020
_refine_ls_R_factor_all 0.0367
_refine_ls_R_factor_gt 0.0297
_refine_ls_shift/su_max 0.002
_refine_ls_shift/su_mean 0.000
_refine_ls_structure_factor_coef Fsqd
_refine_ls_weighting_details 'calc w=1/[\s^2^(Fo^2^)+(0.0228P)^2^+0.0000P] where P=(Fo^2^+2Fc^2^)/3'
_refine_ls_weighting_scheme calc
_refine_ls_wR_factor_gt 0.0630
_refine_ls_wR_factor_ref 0.0670
_reflns_number_gt 2394
_reflns_number_total 2752
_reflns_threshold_expression >2sigma(I)
_cod_data_source_file c7dt03254d2.cif
_cod_data_source_block 4-Lu
_cod_original_cell_volume 1206.82(8)
_cod_original_sg_symbol_H-M 'P 21/n'
_cod_database_code 7044669

loop_
_symmetry_equiv_pos_as_xyz
'x, y, z'
'-x+1/2, y+1/2, -z+1/2'
'-x, -y, -z'
'x-1/2, -y-1/2, z-1/2'

loop_
_atom_site_label
_atom_site_type_symbol
_atom_site_fract_x
_atom_site_fract_y
_atom_site_fract_z
_atom_site_U_iso_or_equiv
_atom_site_adp_type
_atom_site_occupancy
_atom_site_symmetry_multiplicity
_atom_site_calc_flag
_atom_site_refinement_flags
Lu1 Lu -0.02729(2) 0.31712(2) 0.938368(16) 0.01521(8) Uani 1 1 d .
S1 S 0.25616(14) 0.24132(14) 1.07095(10) 0.0189(3) Uani 1 1 d .
O1 O 0.1373(4) 0.1946(4) 1.0243(3) 0.0288(10) Uani 1 1 d .
O1W O -0.0864(4) 0.4633(4) 0.7913(3) 0.0290(10) Uani 1 1 d D
H1W1 H -0.134(5) 0.533(5) 0.806(4) 0.044 Uiso 1 1 d D
H1W2 H -0.102(6) 0.430(6) 0.727(2) 0.044 Uiso 1 1 d D
O2W O -0.2380(4) 0.2659(4) 0.9004(3) 0.0278(9) Uani 1 1 d D
H2W1 H -0.282(6) 0.213(6) 0.940(4) 0.042 Uiso 1 1 d D
H2W2 H -0.239(6) 0.235(6) 0.8340(17) 0.042 Uiso 1 1 d D
O2 O 0.2430(5) 0.3139(4) 1.1775(3) 0.0311(11) Uani 1 1 d .
O3W O -0.0884(4) 0.1724(4) 1.0806(3) 0.0275(9) Uani 1 1 d .
H3W1 H -0.1656 0.1564 1.0787 0.041 Uiso 1 1 d R
H3W2 H -0.0518 0.0961 1.1032 0.041 Uiso 1 1 d R
O3 O 0.3445(4) 0.1242(4) 1.0784(3) 0.0234(9) Uani 1 1 d .
O4 O 0.1170(3) 0.4930(4) 0.9730(3) 0.0163(7) Uani 1 1 d .
O4W O 0.3323(5) -0.1028(5) 0.9207(4) 0.0441(13) Uani 1 1 d D
H4W1 H 0.359(7) -0.125(6) 0.858(3) 0.066 Uiso 1 1 d D
H4W2 H 0.352(8) -0.017(3) 0.937(5) 0.066 Uiso 1 1 d D
O5 O 0.5205(4) 0.5971(4) 0.6588(3) 0.0248(9) Uani 1 1 d .
O6 O 0.4000(4) 0.7710(4) 0.7152(3) 0.0253(9) Uani 1 1 d .
C1 C 0.3104(5) 0.3666(5) 0.9737(4) 0.0175(11) Uani 1 1 d .
C2 C 0.2321(5) 0.4758(5) 0.9344(4) 0.0154(10) Uani 1 1 d .
C3 C 0.2780(5) 0.5658(5) 0.8527(4) 0.0189(11) Uani 1 1 d .
H3A H 0.2293 0.6409 0.8245 0.023 Uiso 1 1 calc R
C4 C 0.3950(5) 0.5451(5) 0.8128(4) 0.0188(11) Uani 1 1 d .
C5 C 0.4702(5) 0.4361(6) 0.8517(4) 0.0219(12) Uani 1 1 d .
H5A H 0.5483 0.4232 0.8234 0.026 Uiso 1 1 calc R
C6 C 0.4277(6) 0.3450(6) 0.9339(4) 0.0224(12) Uani 1 1 d .
H6A H 0.4772 0.2706 0.9620 0.027 Uiso 1 1 calc R
C7 C 0.4400(5) 0.6435(6) 0.7236(4) 0.0175(11) Uani 1 1 d .

loop_
_atom_site_aniso_label
_atom_site_aniso_U_11
_atom_site_aniso_U_22
_atom_site_aniso_U_33
_atom_site_aniso_U_23
_atom_site_aniso_U_13
_atom_site_aniso_U_12
Lu1 0.01780(14) 0.01225(12) 0.01588(12) -0.00116(8) 0.00576(8) 0.00056(9)
S1 0.0215(8) 0.0182(6) 0.0173(6) 0.0050(5) 0.0056(5) 0.0023(6)
O1 0.023(2) 0.027(2) 0.036(2) 0.0133(17) 0.0003(18) -0.0074(19)
O1W 0.041(3) 0.025(2) 0.0204(19) -0.0021(16) -0.0010(18) 0.012(2)
O2W 0.025(2) 0.029(2) 0.030(2) -0.0071(17) 0.0072(18) -0.007(2)
O2 0.050(3) 0.026(2) 0.0176(19) 0.0016(15) 0.0052(18) 0.009(2)
O3W 0.025(2) 0.025(2) 0.033(2) 0.0103(16) 0.0114(18) 0.0051(18)
O3 0.028(2) 0.0164(18) 0.0261(19) 0.0070(15) 0.0030(16) 0.0048(18)
O4 0.018(2) 0.0125(17) 0.0192(17) -0.0007(13) 0.0060(14) -0.0004(15)
O4W 0.050(4) 0.032(3) 0.051(3) -0.016(2) 0.023(2) -0.010(3)
O5 0.028(2) 0.021(2) 0.0254(19) 0.0050(15) 0.0125(16) 0.0024(19)
O6 0.034(3) 0.0159(18) 0.0263(19) 0.0029(15) 0.0140(17) 0.0020(19)
C1 0.022(3) 0.014(2) 0.017(2) 0.0007(19) 0.005(2) -0.005(2)
C2 0.014(3) 0.015(2) 0.018(2) -0.0037(18) 0.0050(19) -0.001(2)
C3 0.022(3) 0.014(2) 0.022(2) -0.001(2) 0.006(2) 0.003(2)
C4 0.026(3) 0.013(2) 0.017(2) 0.0008(19) 0.006(2) -0.002(2)
C5 0.014(3) 0.025(3) 0.027(3) 0.003(2) 0.011(2) 0.000(2)
C6 0.019(3) 0.021(3) 0.028(3) 0.003(2) 0.003(2) 0.003(2)
C7 0.014(3) 0.022(3) 0.017(2) 0.003(2) 0.004(2) -0.005(2)

loop_
_atom_type_symbol
_atom_type_description
_atom_type_scat_dispersion_real
_atom_type_scat_dispersion_imag
_atom_type_scat_source
C C 0.0033 0.0016 'International Tables Vol C Tables 4.2.6.8 and 6.1.1.4'
H H 0.0000 0.0000 'International Tables Vol C Tables 4.2.6.8 and 6.1.1.4'
O O 0.0106 0.0060 'International Tables Vol C Tables 4.2.6.8 and 6.1.1.4'
S S 0.1246 0.1234 'International Tables Vol C Tables 4.2.6.8 and 6.1.1.4'
Lu Lu -0.4720 5.8584 'International Tables Vol C Tables 4.2.6.8 and 6.1.1.4'

loop_
_geom_angle_atom_site_label_1
_geom_angle_atom_site_label_2
_geom_angle_atom_site_label_3
_geom_angle
_geom_angle_site_symmetry_1
_geom_angle_site_symmetry_3
O4 Lu1 O4 70.52(15) . 3_567
O4 Lu1 O3W 119.41(14) . .
O4 Lu1 O3W 87.90(12) 3_567 .
O4 Lu1 O1W 84.03(14) . .
O4 Lu1 O1W 78.20(12) 3_567 .
O3W Lu1 O1W 147.04(17) . .
O4 Lu1 O1 75.77(13) . .
O4 Lu1 O1 119.79(14) 3_567 .
O3W Lu1 O1 67.52(15) . .
O1W Lu1 O1 144.96(15) . .
O4 Lu1 O5 132.52(13) . 2_546
O4 Lu1 O5 156.55(14) 3_567 2_546
O3W Lu1 O5 83.12(13) . 2_546
O1W Lu1 O5 97.91(13) . 2_546
O1 Lu1 O5 76.42(14) . 2_546
O4 Lu1 O2W 146.07(13) . .
O4 Lu1 O2W 79.77(13) 3_567 .
O3W Lu1 O2W 74.24(15) . .
O1W Lu1 O2W 73.96(15) . .
O1 Lu1 O2W 135.34(14) . .
O5 Lu1 O2W 76.96(14) 2_546 .
O4 Lu1 O6 81.96(13) . 2_546
O4 Lu1 O6 139.90(12) 3_567 2_546
O3W Lu1 O6 131.68(13) . 2_546
O1W Lu1 O6 70.25(14) . 2_546
O1 Lu1 O6 78.70(15) . 2_546
O5 Lu1 O6 55.26(13) 2_546 2_546
O2W Lu1 O6 113.14(14) . 2_546
O4 Lu1 C7 107.49(14) . 2_546
O4 Lu1 C7 161.87(14) 3_567 2_546
O3W Lu1 C7 107.85(15) . 2_546
O1W Lu1 C7 83.67(15) . 2_546
O1 Lu1 C7 75.72(15) . 2_546
O5 Lu1 C7 27.67(14) 2_546 2_546
O2W Lu1 C7 95.59(15) . 2_546
O6 Lu1 C7 27.60(14) 2_546 2_546
O4 Lu1 Lu1 35.26(9) . 3_567
O4 Lu1 Lu1 35.26(9) 3_567 3_567
O3W Lu1 Lu1 106.16(10) . 3_567
O1W Lu1 Lu1 79.11(10) . 3_567
O1 Lu1 Lu1 98.84(10) . 3_567
O5 Lu1 Lu1 167.32(10) 2_546 3_567
O2W Lu1 Lu1 113.53(10) . 3_567
O6 Lu1 Lu1 112.50(9) 2_546 3_567
C7 Lu1 Lu1 139.99(12) 2_546 3_567
O3 S1 O1 112.2(2) . .
O3 S1 O2 111.8(2) . .
O1 S1 O2 111.5(3) . .
O3 S1 C1 107.5(2) . .
O1 S1 C1 104.4(2) . .
O2 S1 C1 109.0(2) . .
S1 O1 Lu1 133.2(2) . .
Lu1 O1W H1W1 117(4) . .
Lu1 O1W H1W2 122(4) . .
H1W1 O1W H1W2 111.1(18) . .
Lu1 O2W H2W1 125(5) . .
Lu1 O2W H2W2 104(4) . .
H2W1 O2W H2W2 110.6(18) . .
Lu1 O3W H3W1 112.8 . .
Lu1 O3W H3W2 125.6 . .
H3W1 O3W H3W2 108.2 . .
C2 O4 Lu1 119.1(3) . .
C2 O4 Lu1 131.3(3) . 3_567
Lu1 O4 Lu1 109.48(15) . 3_567
H4W1 O4W H4W2 110.3(18) . .
C7 O5 Lu1 92.6(3) . 2_556
C7 O6 Lu1 91.4(3) . 2_556
C6 C1 C2 122.9(5) . .
C6 C1 S1 117.6(4) . .
C2 C1 S1 119.4(4) . .
O4 C2 C3 121.7(5) . .
O4 C2 C1 121.8(4) . .
C3 C2 C1 116.5(5) . .
C4 C3 C2 120.9(5) . .
C4 C3 H3A 119.5 . .
C2 C3 H3A 119.5 . .
C5 C4 C3 121.7(5) . .
C5 C4 C7 119.2(5) . .
C3 C4 C7 119.1(5) . .
C4 C5 C6 118.9(5) . .
C4 C5 H5A 120.5 . .
C6 C5 H5A 120.5 . .
C1 C6 C5 119.1(5) . .
C1 C6 H6A 120.5 . .
C5 C6 H6A 120.5 . .
O6 C7 O5 120.7(5) . .
O6 C7 C4 120.4(5) . .
O5 C7 C4 118.8(5) . .
O6 C7 Lu1 61.0(3) . 2_556
O5 C7 Lu1 59.7(3) . 2_556
C4 C7 Lu1 178.4(4) . 2_556

loop_
_geom_bond_atom_site_label_1
_geom_bond_atom_site_label_2
_geom_bond_distance
_geom_bond_site_symmetry_2
Lu1 O4 2.287(4) .
Lu1 O4 2.287(3) 3_567
Lu1 O3W 2.287(4) .
Lu1 O1W 2.303(4) .
Lu1 O1 2.330(4) .
Lu1 O5 2.349(4) 2_546
Lu1 O2W 2.364(4) .
Lu1 O6 2.379(4) 2_546
Lu1 C7 2.718(5) 2_546
Lu1 Lu1 3.7343(4) 3_567
S1 O3 1.447(4) .
S1 O1 1.456(5) .
S1 O2 1.459(4) .
S1 C1 1.761(5) .
O1W H1W1 0.85(6) .
O1W H1W2 0.85(6) .
O2W H2W1 0.85(6) .
O2W H2W2 0.85(6) .
O3W H3W1 0.8501 .
O3W H3W2 0.8500 .
O4 C2 1.353(6) .
O4 Lu1 2.287(3) 3_567
O4W H4W1 0.85(6) .
O4W H4W2 0.85(6) .
O5 C7 1.263(6) .
O5 Lu1 2.349(4) 2_556
O6 C7 1.259(6) .
O6 Lu1 2.379(4) 2_556
C1 C6 1.386(8) .
C1 C2 1.393(7) .
C2 C3 1.393(7) .
C3 C4 1.383(8) .
C3 H3A 0.9300 .
C4 C5 1.370(7) .
C4 C7 1.500(7) .
C5 C6 1.390(7) .
C5 H5A 0.9300 .
C6 H6A 0.9300 .
C7 Lu1 2.718(5) 2_556

loop_
_geom_hbond_atom_site_label_D
_geom_hbond_atom_site_label_H
_geom_hbond_atom_site_label_A
_geom_hbond_distance_DH
_geom_hbond_distance_HA
_geom_hbond_distance_DA
_geom_hbond_angle_DHA
_geom_hbond_site_symmetry_A
O1W H1W1 O2 0.85(6) 1.861(13) 2.703(6) 174(5) 3_567
O1W H1W2 O3 0.85(6) 1.934(15) 2.770(5) 171(5) 4_565
O2W H2W1 O4W 0.85(6) 2.04(3) 2.845(6) 157(6) 3_557
O2W H2W2 O2 0.85(6) 1.943(15) 2.785(5) 172(7) 4_565
O3W H3W1 O4W 0.85 1.87 2.721(7) 174.4 3_557
O3W H3W2 O5 0.85 2.06 2.903(5) 174.7 4_566
O4W H4W1 O6 0.85(6) 2.026(18) 2.851(5) 165(6) 1_545
O4W H4W2 O3 0.85(6) 2.15(4) 2.831(6) 138(5) .

loop_
_geom_torsion_atom_site_label_1
_geom_torsion_atom_site_label_2
_geom_torsion_atom_site_label_3
_geom_torsion_atom_site_label_4
_geom_torsion
_geom_torsion_site_symmetry_1
_geom_torsion_site_symmetry_4
O3 S1 O1 Lu1 -158.8(3) . .
O2 S1 O1 Lu1 74.8(3) . .
C1 S1 O1 Lu1 -42.7(4) . .
O4 Lu1 O1 S1 2.3(3) . .
O4 Lu1 O1 S1 -54.9(4) 3_567 .
O3W Lu1 O1 S1 -128.5(4) . .
O1W Lu1 O1 S1 59.1(4) . .
O5 Lu1 O1 S1 143.5(4) 2_546 .
O2W Lu1 O1 S1 -161.6(3) . .
O6 Lu1 O1 S1 86.8(3) 2_546 .
C7 Lu1 O1 S1 114.9(4) 2_546 .
Lu1 Lu1 O1 S1 -24.5(3) 3_567 .
O4 Lu1 O4 C2 -175.7(4) 3_567 .
O3W Lu1 O4 C2 108.4(3) . .
O1W Lu1 O4 C2 -96.2(3) . .
O1 Lu1 O4 C2 55.0(3) . .
O5 Lu1 O4 C2 -0.9(4) 2_546 .
O2W Lu1 O4 C2 -145.4(3) . .
O6 Lu1 O4 C2 -25.3(3) 2_546 .
C7 Lu1 O4 C2 -14.8(4) 2_546 .
Lu1 Lu1 O4 C2 -175.7(4) 3_567 .
O4 Lu1 O4 Lu1 0.0 3_567 3_567
O3W Lu1 O4 Lu1 -75.88(18) . 3_567
O1W Lu1 O4 Lu1 79.56(15) . 3_567
O1 Lu1 O4 Lu1 -129.30(17) . 3_567
O5 Lu1 O4 Lu1 174.84(13) 2_546 3_567
O2W Lu1 O4 Lu1 30.3(3) . 3_567
O6 Lu1 O4 Lu1 150.40(16) 2_546 3_567
C7 Lu1 O4 Lu1 160.99(15) 2_546 3_567
O3 S1 C1 C6 -7.9(5) . .
O1 S1 C1 C6 -127.2(4) . .
O2 S1 C1 C6 113.5(4) . .
O3 S1 C1 C2 167.7(4) . .
O1 S1 C1 C2 48.4(5) . .
O2 S1 C1 C2 -70.9(5) . .
Lu1 O4 C2 C3 113.6(4) . .
Lu1 O4 C2 C3 -61.1(6) 3_567 .
Lu1 O4 C2 C1 -65.9(5) . .
Lu1 O4 C2 C1 119.5(4) 3_567 .
C6 C1 C2 O4 178.7(5) . .
S1 C1 C2 O4 3.3(7) . .
C6 C1 C2 C3 -0.8(8) . .
S1 C1 C2 C3 -176.2(4) . .
O4 C2 C3 C4 -178.9(4) . .
C1 C2 C3 C4 0.7(7) . .
C2 C3 C4 C5 0.0(8) . .
C2 C3 C4 C7 179.2(5) . .
C3 C4 C5 C6 -0.6(8) . .
C7 C4 C5 C6 -179.8(5) . .
C2 C1 C6 C5 0.3(8) . .
S1 C1 C6 C5 175.7(4) . .
C4 C5 C6 C1 0.4(8) . .
Lu1 O6 C7 O5 0.8(5) 2_556 .
Lu1 O6 C7 C4 179.3(4) 2_556 .
Lu1 O5 C7 O6 -0.8(5) 2_556 .
Lu1 O5 C7 C4 -179.4(4) 2_556 .
C5 C4 C7 O6 -152.8(5) . .
C3 C4 C7 O6 28.0(8) . .
C5 C4 C7 O5 25.8(8) . .
C3 C4 C7 O5 -153.4(5) . .
